data_7015471
loop_
_publ_author_name
'Li, Bo'
'Zhang, Jingping'
'Yong, Xue'
'Li, Wenliang'
'Zheng, Yiying'

_publ_section_title
;
 The low spin Co(II) fragment with homoleptic 1,10-phenanthroline
 ligands: synthesis, structures, DFT investigations, and magnetic
 properties.
;
_journal_issue 17
_journal_name_full 'Dalton transactions (Cambridge, England : 2003)'
_journal_page_first 4459
_journal_page_last 4464
_journal_paper_doi 10.1039/c0dt01640c
_journal_volume 40
_journal_year 2011
_chemical_formula_sum 'C80 H70 Co3 N20 O11'
_chemical_formula_weight 1664.35
_chemical_name_systematic
;
?
;
_space_group_IT_number 2
_symmetry_cell_setting triclinic
_symmetry_space_group_name_Hall '-P 1'
_symmetry_space_group_name_H-M 'P -1'
_atom_sites_solution_hydrogens geom
_atom_sites_solution_primary direct
_atom_sites_solution_secondary difmap
_audit_creation_method SHELXL-97
_cell_angle_alpha 94.498(1)
_cell_angle_beta 93.493(1)
_cell_angle_gamma 106.921(1)
_cell_formula_units_Z 2
_cell_length_a 12.1700(8)
_cell_length_b 16.4977(11)
_cell_length_c 20.0795(12)
_cell_measurement_temperature 153(2)
_cell_volume 3830.2(4)
_computing_structure_refinement 'SHELXL-97 (Sheldrick, 1997)'
_computing_structure_solution 'SHELXS-97 (Sheldrick, 1990)'
_diffrn_ambient_temperature 153(2)
_diffrn_measured_fraction_theta_full 0.986
_diffrn_measured_fraction_theta_max 0.986
_diffrn_radiation_monochromator graphite
_diffrn_radiation_source 'fine-focus sealed tube'
_diffrn_radiation_type MoK\a
_diffrn_radiation_wavelength 0.71073
_diffrn_reflns_av_R_equivalents 0.0539
_diffrn_reflns_av_sigmaI/netI 0.1356
_diffrn_reflns_limit_h_max 14
_diffrn_reflns_limit_h_min -14
_diffrn_reflns_limit_k_max 18
_diffrn_reflns_limit_k_min -19
_diffrn_reflns_limit_l_max 23
_diffrn_reflns_limit_l_min -20
_diffrn_reflns_number 20094
_diffrn_reflns_theta_full 25.03
_diffrn_reflns_theta_max 25.03
_diffrn_reflns_theta_min 1.57
_exptl_absorpt_coefficient_mu 0.718
_exptl_absorpt_correction_T_max 0.9317
_exptl_absorpt_correction_T_min 0.8698
_exptl_absorpt_correction_type multi-scan
_exptl_crystal_colour 'red orange'
_exptl_crystal_density_diffrn 1.443
_exptl_crystal_density_method 'not measured'
_exptl_crystal_description block
_exptl_crystal_F_000 1718
_exptl_crystal_size_max 0.20
_exptl_crystal_size_mid 0.20
_exptl_crystal_size_min 0.20
_refine_diff_density_max 0.955
_refine_diff_density_min -0.481
_refine_diff_density_rms 0.079
_refine_ls_extinction_method none
_refine_ls_goodness_of_fit_ref 0.978
_refine_ls_hydrogen_treatment mixed
_refine_ls_matrix_type full
_refine_ls_number_parameters 1030
_refine_ls_number_reflns 13369
_refine_ls_number_restraints 2
_refine_ls_restrained_S_all 0.978
_refine_ls_R_factor_all 0.1304
_refine_ls_R_factor_gt 0.0676
_refine_ls_shift/su_max 0.001
_refine_ls_shift/su_mean 0.000
_refine_ls_structure_factor_coef Fsqd
_refine_ls_weighting_details 'calc w=1/[\s^2^(Fo^2^)+(0.0500P)^2^+0.0000P] where P=(Fo^2^+2Fc^2^)/3'
_refine_ls_weighting_scheme calc
_refine_ls_wR_factor_gt 0.1396
_refine_ls_wR_factor_ref 0.1588
_reflns_number_gt 6791
_reflns_number_total 13369
_reflns_threshold_expression >2sigma(I)
_cod_data_source_file c0dt01640c.txt
_cod_data_source_block 670637
_cod_depositor_comments
;
The following automatic conversions were performed:
'_symmetry_cell_setting' value 'Triclinic' changed to 'triclinic'
according to '/home/saulius/struct/CIF-dictionaries/cif_core.dic'
dictionary named 'cif_core.dic' version 2.4.1 from 2010-06-29.

Automatic conversion script
Id: cif_fix_enum 1555 2011-01-17 13:19:09Z saulius 
;
_cod_original_cell_volume 3830.2(8)
_cod_database_code 7015471

loop_
_symmetry_equiv_pos_as_xyz
'x, y, z'
'-x, -y, -z'

loop_
_atom_site_label
_atom_site_type_symbol
_atom_site_fract_x
_atom_site_fract_y
_atom_site_fract_z
_atom_site_U_iso_or_equiv
_atom_site_adp_type
_atom_site_occupancy
_atom_site_symmetry_multiplicity
_atom_site_calc_flag
_atom_site_refinement_flags
_atom_site_disorder_assembly
_atom_site_disorder_group
Co1 Co 0.61406(7) 0.82515(5) 0.83901(4) 0.0449(2) Uani 1 1 d . . .
Co2 Co 0.76280(6) 0.38248(5) 0.56008(4) 0.0364(2) Uani 1 1 d . . .
Co3 Co 0.87498(6) 1.02123(5) 0.30043(4) 0.0364(2) Uani 1 1 d . . .
C1 C 0.7768(5) 0.3655(4) 0.6522(3) 0.0440(16) Uani 1 1 d . . .
C2 C 0.6966(5) 0.2652(4) 0.5427(3) 0.0432(16) Uani 1 1 d . . .
C3 C 0.9095(6) 0.3701(4) 0.5533(3) 0.0442(16) Uani 1 1 d . . .
C4 C 0.7538(5) 0.3940(3) 0.4666(3) 0.0381(15) Uani 1 1 d . . .
C5 C 0.8508(4) 1.1280(4) 0.2961(3) 0.0355(14) Uani 1 1 d . . .
C6 C 1.0390(6) 1.0748(4) 0.3181(3) 0.0410(16) Uani 1 1 d . . .
C7 C 0.8991(5) 1.0156(3) 0.2099(3) 0.0396(15) Uani 1 1 d . . .
C8 C 0.7133(6) 0.9715(3) 0.2775(3) 0.0413(15) Uani 1 1 d . . .
C9 C 0.7515(5) 0.8171(3) 0.9735(3) 0.0460(16) Uani 1 1 d . . .
H9 H 0.8027 0.7988 0.9481 0.055 Uiso 1 1 calc R . .
C10 C 0.7750(5) 0.8303(4) 1.0428(3) 0.0490(16) Uani 1 1 d . . .
H10 H 0.8415 0.8220 1.0625 0.059 Uiso 1 1 calc R . .
C11 C 0.7007(5) 0.8551(4) 1.0815(3) 0.0465(16) Uani 1 1 d . . .
H11 H 0.7158 0.8638 1.1279 0.056 Uiso 1 1 calc R . .
C12 C 0.6018(5) 0.8674(3) 1.0513(3) 0.0370(14) Uani 1 1 d . . .
C13 C 0.5174(5) 0.8917(3) 1.0877(3) 0.0481(16) Uani 1 1 d . . .
H13 H 0.5271 0.8997 1.1343 0.058 Uiso 1 1 calc R . .
C14 C 0.4234(5) 0.9030(4) 1.0550(3) 0.0534(18) Uani 1 1 d . . .
H14 H 0.3691 0.9179 1.0799 0.064 Uiso 1 1 calc R . .
C15 C 0.4044(5) 0.8929(3) 0.9839(3) 0.0452(16) Uani 1 1 d . . .
C16 C 0.3110(5) 0.9057(4) 0.9469(4) 0.0575(18) Uani 1 1 d . . .
H16 H 0.2534 0.9203 0.9690 0.069 Uiso 1 1 calc R . .
C17 C 0.3040(5) 0.8968(4) 0.8792(4) 0.0572(18) Uani 1 1 d . . .
H17 H 0.2412 0.9049 0.8549 0.069 Uiso 1 1 calc R . .
C18 C 0.3901(5) 0.8756(4) 0.8456(3) 0.0550(18) Uani 1 1 d . . .
H18 H 0.3846 0.8712 0.7989 0.066 Uiso 1 1 calc R . .
C19 C 0.4875(5) 0.8704(3) 0.9464(3) 0.0367(14) Uani 1 1 d . . .
C20 C 0.5850(4) 0.8554(3) 0.9808(3) 0.0340(14) Uani 1 1 d . . .
C21 C 0.7914(5) 1.0005(4) 0.8790(3) 0.0485(17) Uani 1 1 d . . .
H21 H 0.8102 0.9785 0.9179 0.058 Uiso 1 1 calc R . .
C22 C 0.8478(5) 1.0853(4) 0.8719(3) 0.0554(18) Uani 1 1 d . . .
H22 H 0.9023 1.1188 0.9051 0.066 Uiso 1 1 calc R . .
C23 C 0.8210(5) 1.1183(4) 0.8146(4) 0.0600(19) Uani 1 1 d . . .
H23 H 0.8561 1.1752 0.8091 0.072 Uiso 1 1 calc R . .
C24 C 0.7395(5) 1.0654(4) 0.7638(3) 0.0508(17) Uani 1 1 d . . .
C25 C 0.7094(6) 1.0928(4) 0.7012(4) 0.0624(19) Uani 1 1 d . . .
H25 H 0.7425 1.1489 0.6925 0.075 Uiso 1 1 calc R . .
C26 C 0.6335(6) 1.0384(5) 0.6547(3) 0.0599(19) Uani 1 1 d . . .
H26 H 0.6146 1.0572 0.6144 0.072 Uiso 1 1 calc R . .
C27 C 0.5825(5) 0.9532(4) 0.6665(3) 0.0504(17) Uani 1 1 d . . .
C28 C 0.5007(6) 0.8954(5) 0.6194(3) 0.0626(19) Uani 1 1 d . . .
H28 H 0.4793 0.9122 0.5787 0.075 Uiso 1 1 calc R . .
C29 C 0.4542(6) 0.8150(5) 0.6347(3) 0.067(2) Uani 1 1 d . . .
H29 H 0.4010 0.7755 0.6041 0.081 Uiso 1 1 calc R . .
C30 C 0.4861(6) 0.7910(4) 0.6971(3) 0.0597(19) Uani 1 1 d . . .
H30 H 0.4518 0.7356 0.7069 0.072 Uiso 1 1 calc R . .
C31 C 0.6086(5) 0.9243(4) 0.7267(3) 0.0440(16) Uani 1 1 d . . .
C32 C 0.6899(5) 0.9817(4) 0.7760(3) 0.0431(16) Uani 1 1 d . . .
C33 C 0.8520(7) 0.8114(4) 0.8143(3) 0.0610(19) Uani 1 1 d . . .
H33 H 0.8783 0.8704 0.8225 0.073 Uiso 1 1 calc R . .
C34 C 0.9336(7) 0.7667(5) 0.8017(4) 0.082(2) Uani 1 1 d . . .
H34 H 1.0119 0.7954 0.8035 0.098 Uiso 1 1 calc R . .
C35 C 0.8936(9) 0.6802(5) 0.7868(4) 0.086(3) Uani 1 1 d . . .
H35 H 0.9453 0.6497 0.7779 0.104 Uiso 1 1 calc R . .
C36 C 0.7768(9) 0.6375(5) 0.7850(3) 0.077(2) Uani 1 1 d . . .
C37 C 0.7219(9) 0.5447(5) 0.7687(4) 0.085(3) Uani 1 1 d . . .
H37 H 0.7679 0.5104 0.7575 0.102 Uiso 1 1 calc R . .
C38 C 0.6117(10) 0.5098(6) 0.7694(4) 0.101(3) Uani 1 1 d . . .
H38 H 0.5812 0.4516 0.7574 0.121 Uiso 1 1 calc R . .
C39 C 0.5369(9) 0.5569(5) 0.7876(4) 0.083(3) Uani 1 1 d . . .
C40 C 0.4192(10) 0.5226(6) 0.7928(5) 0.120(4) Uani 1 1 d . . .
H40 H 0.3831 0.4650 0.7803 0.144 Uiso 1 1 calc R . .
C41 C 0.3567(8) 0.5743(6) 0.8166(6) 0.129(4) Uani 1 1 d . . .
H41 H 0.2792 0.5507 0.8228 0.154 Uiso 1 1 calc R . .
C42 C 0.4072(7) 0.6601(5) 0.8311(4) 0.095(3) Uani 1 1 d . . .
H42 H 0.3622 0.6939 0.8453 0.114 Uiso 1 1 calc R . .
C43 C 0.5838(8) 0.6459(5) 0.8046(3) 0.067(2) Uani 1 1 d . . .
C44 C 0.7020(7) 0.6866(4) 0.8012(3) 0.058(2) Uani 1 1 d . . .
C45 C 0.5078(5) 0.3506(4) 0.5616(3) 0.0456(16) Uani 1 1 d . . .
H45 H 0.4988 0.2930 0.5509 0.055 Uiso 1 1 calc R . .
C46 C 0.4099(5) 0.3767(4) 0.5696(3) 0.0563(18) Uani 1 1 d . . .
H46 H 0.3369 0.3374 0.5639 0.068 Uiso 1 1 calc R . .
C47 C 0.4231(5) 0.4611(4) 0.5859(3) 0.0518(18) Uani 1 1 d . . .
H47 H 0.3585 0.4792 0.5918 0.062 Uiso 1 1 calc R . .
C48 C 0.5317(5) 0.5200(4) 0.5937(3) 0.0418(15) Uani 1 1 d . . .
C49 C 0.5546(6) 0.6090(4) 0.6109(3) 0.0500(17) Uani 1 1 d . . .
H49 H 0.4932 0.6309 0.6165 0.060 Uiso 1 1 calc R . .
C50 C 0.6624(6) 0.6621(4) 0.6193(3) 0.0492(17) Uani 1 1 d . . .
H50 H 0.6745 0.7197 0.6318 0.059 Uiso 1 1 calc R . .
C51 C 0.7597(5) 0.6308(3) 0.6093(3) 0.0375(14) Uani 1 1 d . . .
C52 C 0.8737(6) 0.6816(4) 0.6188(3) 0.0499(17) Uani 1 1 d . . .
H52 H 0.8916 0.7395 0.6321 0.060 Uiso 1 1 calc R . .
C53 C 0.9589(6) 0.6449(4) 0.6083(3) 0.0540(18) Uani 1 1 d . . .
H53 H 1.0358 0.6779 0.6135 0.065 Uiso 1 1 calc R . .
C54 C 0.9301(5) 0.5574(4) 0.5897(3) 0.0432(15) Uani 1 1 d . . .
H54 H 0.9892 0.5334 0.5825 0.052 Uiso 1 1 calc R . .
C55 C 0.7374(5) 0.5438(3) 0.5920(3) 0.0335(14) Uani 1 1 d . . .
C56 C 0.6234(5) 0.4879(3) 0.5841(3) 0.0353(14) Uani 1 1 d . . .
C57 C 0.9237(5) 0.8566(4) 0.2657(3) 0.0605(19) Uani 1 1 d . . .
H57 H 0.9268 0.8692 0.2214 0.073 Uiso 1 1 calc R . .
C58 C 0.9450(6) 0.7826(4) 0.2820(3) 0.075(2) Uani 1 1 d . . .
H58 H 0.9639 0.7470 0.2493 0.090 Uiso 1 1 calc R . .
C59 C 0.9381(7) 0.7619(4) 0.3466(3) 0.081(3) Uani 1 1 d . . .
H59 H 0.9535 0.7125 0.3580 0.098 Uiso 1 1 calc R . .
C60 C 0.9079(5) 0.8150(4) 0.3957(3) 0.0497(17) Uani 1 1 d . . .
C61 C 0.8937(5) 0.7990(4) 0.4641(3) 0.0550(18) Uani 1 1 d . . .
H61 H 0.9047 0.7495 0.4785 0.066 Uiso 1 1 calc R . .
C62 C 0.8652(5) 0.8531(3) 0.5079(3) 0.0474(16) Uani 1 1 d . . .
H62 H 0.8550 0.8403 0.5519 0.057 Uiso 1 1 calc R . .
C63 C 0.8502(4) 0.9305(3) 0.4876(3) 0.0374(14) Uani 1 1 d . . .
C64 C 0.8233(5) 0.9920(4) 0.5306(3) 0.0475(16) Uani 1 1 d . . .
H64 H 0.8133 0.9837 0.5754 0.057 Uiso 1 1 calc R . .
C65 C 0.8121(5) 1.0636(4) 0.5058(3) 0.0514(17) Uani 1 1 d . . .
H65 H 0.7958 1.1051 0.5342 0.062 Uiso 1 1 calc R . .
C66 C 0.8245(5) 1.0763(4) 0.4386(3) 0.0456(16) Uani 1 1 d . . .
H66 H 0.8136 1.1251 0.4227 0.055 Uiso 1 1 calc R . .
C67 C 0.8640(4) 0.9481(3) 0.4213(3) 0.0339(14) Uani 1 1 d . . .
C68 C 0.8910(5) 0.8889(3) 0.3751(3) 0.0366(14) Uani 1 1 d . . .
C69 C 0.7455(7) 0.5925(4) 0.0231(5) 0.085(3) Uani 1 1 d . . .
H69 H 0.8162 0.5819 0.0210 0.102 Uiso 1 1 calc R . .
C70 C 0.6709(9) 0.5743(4) -0.0343(4) 0.086(3) Uani 1 1 d . . .
H70 H 0.6906 0.5505 -0.0737 0.103 Uiso 1 1 calc R . .
C71 C 0.5679(8) 0.5915(5) -0.0327(4) 0.082(2) Uani 1 1 d . . .
H71 H 0.5189 0.5812 -0.0719 0.099 Uiso 1 1 calc R . .
C72 C 0.5338(9) 0.6248(4) 0.0271(5) 0.079(2) Uani 1 1 d . . .
C73 C 0.4286(8) 0.6425(5) 0.0319(6) 0.103(3) Uani 1 1 d . . .
H73 H 0.3766 0.6332 -0.0058 0.124 Uiso 1 1 calc R . .
C74 C 0.4033(9) 0.6725(5) 0.0900(7) 0.113(4) Uani 1 1 d . . .
H74 H 0.3320 0.6822 0.0922 0.136 Uiso 1 1 calc R . .
C75 C 0.4788(12) 0.6904(5) 0.1488(6) 0.110(4) Uani 1 1 d . . .
C76 C 0.4495(12) 0.7217(6) 0.2089(7) 0.131(5) Uani 1 1 d . . .
H76 H 0.3791 0.7327 0.2114 0.157 Uiso 1 1 calc R . .
C77 C 0.5235(15) 0.7357(7) 0.2628(8) 0.171(9) Uani 1 1 d . . .
H77 H 0.5043 0.7547 0.3041 0.205 Uiso 1 1 calc R . .
C78 C 0.6282(12) 0.7221(6) 0.2570(6) 0.137(5) Uani 1 1 d . . .
H78 H 0.6805 0.7355 0.2949 0.164 Uiso 1 1 calc R . .
C79 C 0.5843(10) 0.6743(5) 0.1460(5) 0.085(3) Uani 1 1 d . . .
C80 C 0.6150(9) 0.6414(4) 0.0840(5) 0.082(3) Uani 1 1 d . . .
N1 N 0.7890(5) 0.3547(3) 0.7079(3) 0.0656(16) Uani 1 1 d . . .
N2 N 0.6492(5) 0.1925(3) 0.5333(3) 0.0571(15) Uani 1 1 d . . .
N3 N 1.0019(5) 0.3689(3) 0.5503(3) 0.0593(16) Uani 1 1 d . . .
N4 N 0.7497(4) 0.3999(3) 0.4096(3) 0.0456(13) Uani 1 1 d . . .
N5 N 0.8330(4) 1.1921(3) 0.2928(2) 0.0479(14) Uani 1 1 d . . .
N6 N 1.1360(4) 1.1067(3) 0.3273(2) 0.0480(14) Uani 1 1 d . . .
N7 N 0.9164(4) 1.0124(3) 0.1544(3) 0.0510(14) Uani 1 1 d . . .
N8 N 0.6156(5) 0.9431(3) 0.2637(3) 0.0641(17) Uani 1 1 d . . .
N9 N 0.6591(4) 0.8295(3) 0.9415(2) 0.0377(12) Uani 1 1 d . . .
N10 N 0.4797(4) 0.8613(3) 0.8782(2) 0.0408(12) Uani 1 1 d . . .
N11 N 0.7130(4) 0.9492(3) 0.8342(2) 0.0439(13) Uani 1 1 d . . .
N12 N 0.5632(4) 0.8441(3) 0.7427(2) 0.0460(13) Uani 1 1 d . . .
N13 N 0.7417(5) 0.7733(3) 0.8150(2) 0.0489(14) Uani 1 1 d . . .
N14 N 0.5199(6) 0.6970(3) 0.8254(3) 0.0654(17) Uani 1 1 d . . .
N15 N 0.6131(4) 0.4047(3) 0.5685(2) 0.0358(12) Uani 1 1 d . . .
N16 N 0.8229(4) 0.5073(3) 0.5819(2) 0.0359(11) Uani 1 1 d . . .
N17 N 0.8990(4) 0.9104(3) 0.3107(2) 0.0387(12) Uani 1 1 d . . .
N18 N 0.8516(4) 1.0199(3) 0.3964(2) 0.0355(11) Uani 1 1 d . . .
N19 N 0.7215(6) 0.6248(4) 0.0819(3) 0.085(2) Uani 1 1 d . . .
N20 N 0.6603(7) 0.6907(4) 0.2008(4) 0.109(3) Uani 1 1 d . . .
O1W O 0.9533(4) 0.0623(4) 0.0255(2) 0.0687(14) Uani 1 1 d D . .
O2W O 0.8046(5) 0.3490(3) 0.2732(3) 0.118(2) Uani 1 1 d . . .
O3W O 0.9516(5) 0.7220(4) 0.1174(3) 0.129(2) Uani 1 1 d . . .
O4W O 0.9186(5) 0.3740(4) 0.8295(3) 0.123(2) Uani 1 1 d . . .
O5W O 0.4163(5) 0.1267(4) 0.5912(3) 0.145(2) Uani 1 1 d . . .
O6W O 0.0043(4) 0.7621(3) 0.9848(3) 0.0957(17) Uani 1 1 d . . .
O7W O 0.8859(6) 0.4563(6) 0.9484(4) 0.208(4) Uani 1 1 d . . .
O8W O 0.1690(8) 0.4567(7) 0.6614(5) 0.301(6) Uani 1 1 d . . .
O9W O 0.1289(7) 0.4112(5) 0.7913(5) 0.214(4) Uani 1 1 d . . .
O10W O 0.0823(7) 0.5648(5) 0.8205(4) 0.186(3) Uani 1 1 d . . .
O11W O 0.0728(10) 0.6269(8) 0.9407(6) 0.312(6) Uiso 1 1 d . . .
H1B H 0.945(4) 0.045(3) 0.064(2) 0.040(18) Uiso 1 1 d D . .
H1A H 0.980(14) 0.125(3) 0.024(9) 0.45(12) Uiso 1 1 d D . .

loop_
_atom_site_aniso_label
_atom_site_aniso_U_11
_atom_site_aniso_U_22
_atom_site_aniso_U_33
_atom_site_aniso_U_23
_atom_site_aniso_U_13
_atom_site_aniso_U_12
Co1 0.0588(6) 0.0426(5) 0.0360(5) -0.0039(4) -0.0013(4) 0.0226(4)
Co2 0.0449(5) 0.0378(5) 0.0333(5) 0.0016(4) 0.0039(4) 0.0231(4)
Co3 0.0462(5) 0.0408(5) 0.0278(5) 0.0006(3) 0.0036(4) 0.0225(4)
C1 0.051(4) 0.044(4) 0.042(4) 0.006(3) 0.004(3) 0.021(3)
C2 0.056(4) 0.052(4) 0.035(4) 0.010(3) 0.010(3) 0.035(4)
C3 0.064(4) 0.046(4) 0.036(4) 0.011(3) 0.007(3) 0.035(4)
C4 0.042(4) 0.029(3) 0.049(4) 0.001(3) 0.000(3) 0.021(3)
C5 0.041(4) 0.050(4) 0.021(3) 0.001(3) 0.003(3) 0.020(3)
C6 0.069(5) 0.045(4) 0.017(3) -0.001(3) 0.000(3) 0.031(4)
C7 0.047(4) 0.038(4) 0.039(4) 0.008(3) -0.001(3) 0.021(3)
C8 0.059(4) 0.036(4) 0.031(4) 0.002(3) 0.005(3) 0.018(3)
C9 0.047(4) 0.048(4) 0.055(5) 0.014(3) 0.010(3) 0.028(3)
C10 0.049(4) 0.059(4) 0.041(4) 0.014(3) -0.007(3) 0.020(3)
C11 0.051(4) 0.053(4) 0.032(4) 0.002(3) -0.001(3) 0.013(3)
C12 0.046(4) 0.034(3) 0.029(3) 0.001(3) 0.003(3) 0.009(3)
C13 0.067(5) 0.046(4) 0.033(4) -0.003(3) 0.014(3) 0.019(3)
C14 0.062(5) 0.059(4) 0.050(5) 0.001(3) 0.022(4) 0.032(4)
C15 0.042(4) 0.045(4) 0.053(4) 0.002(3) 0.008(3) 0.019(3)
C16 0.053(4) 0.064(5) 0.066(5) 0.005(4) 0.011(4) 0.032(4)
C17 0.047(4) 0.070(5) 0.061(5) 0.007(4) -0.005(4) 0.029(4)
C18 0.053(4) 0.065(4) 0.050(4) -0.003(3) -0.008(4) 0.027(4)
C19 0.039(4) 0.035(3) 0.035(4) 0.000(3) -0.004(3) 0.012(3)
C20 0.034(3) 0.029(3) 0.040(4) 0.002(3) 0.004(3) 0.010(3)
C21 0.057(4) 0.053(4) 0.044(4) -0.004(3) 0.007(3) 0.032(4)
C22 0.058(4) 0.060(5) 0.049(5) -0.009(4) 0.005(4) 0.023(4)
C23 0.066(5) 0.049(4) 0.069(5) -0.005(4) 0.015(4) 0.025(4)
C24 0.056(4) 0.056(4) 0.047(4) -0.002(4) 0.012(4) 0.027(4)
C25 0.068(5) 0.060(5) 0.067(6) 0.015(4) 0.017(4) 0.028(4)
C26 0.063(5) 0.081(6) 0.047(5) 0.010(4) 0.010(4) 0.037(4)
C27 0.053(4) 0.062(5) 0.043(4) -0.003(4) 0.005(4) 0.030(4)
C28 0.077(5) 0.080(5) 0.041(4) 0.009(4) 0.011(4) 0.038(5)
C29 0.085(6) 0.078(6) 0.043(5) -0.017(4) -0.006(4) 0.038(5)
C30 0.078(5) 0.061(5) 0.049(5) -0.012(4) 0.001(4) 0.041(4)
C31 0.054(4) 0.053(4) 0.034(4) -0.005(3) 0.004(3) 0.032(4)
C32 0.054(4) 0.043(4) 0.043(4) 0.003(3) 0.015(3) 0.029(3)
C33 0.095(6) 0.060(5) 0.046(4) 0.007(3) 0.034(4) 0.045(5)
C34 0.106(6) 0.099(6) 0.068(6) 0.024(5) 0.053(5) 0.062(6)
C35 0.153(9) 0.079(6) 0.065(6) 0.018(4) 0.059(6) 0.080(7)
C36 0.145(8) 0.080(6) 0.027(4) 0.011(4) 0.021(5) 0.061(6)
C37 0.182(10) 0.055(6) 0.041(5) 0.003(4) 0.018(6) 0.068(6)
C38 0.175(10) 0.062(6) 0.061(6) -0.009(5) -0.020(7) 0.036(8)
C39 0.134(8) 0.046(5) 0.058(5) -0.003(4) -0.043(6) 0.020(6)
C40 0.137(10) 0.057(6) 0.133(9) 0.006(6) -0.085(8) 0.000(7)
C41 0.091(7) 0.072(7) 0.198(12) 0.047(7) -0.065(8) -0.008(6)
C42 0.058(6) 0.069(6) 0.141(9) 0.029(5) -0.037(6) -0.004(5)
C43 0.097(6) 0.056(5) 0.040(4) 0.002(4) -0.025(4) 0.019(5)
C44 0.112(6) 0.053(5) 0.021(4) -0.003(3) 0.004(4) 0.045(5)
C45 0.048(4) 0.041(4) 0.052(4) 0.001(3) 0.005(3) 0.019(3)
C46 0.044(4) 0.061(5) 0.066(5) 0.003(4) 0.003(3) 0.019(4)
C47 0.052(4) 0.068(5) 0.050(4) 0.001(3) 0.011(3) 0.042(4)
C48 0.046(4) 0.050(4) 0.039(4) 0.004(3) 0.004(3) 0.029(3)
C49 0.069(5) 0.047(4) 0.048(4) 0.000(3) 0.004(4) 0.042(4)
C50 0.078(5) 0.039(4) 0.038(4) -0.006(3) 0.001(4) 0.033(4)
C51 0.054(4) 0.034(3) 0.027(3) 0.003(3) 0.000(3) 0.017(3)
C52 0.076(5) 0.036(4) 0.038(4) -0.002(3) -0.007(4) 0.020(4)
C53 0.060(4) 0.044(4) 0.047(4) -0.001(3) -0.006(4) 0.002(4)
C54 0.044(4) 0.047(4) 0.039(4) 0.001(3) 0.002(3) 0.016(3)
C55 0.048(4) 0.038(3) 0.022(3) 0.004(3) 0.000(3) 0.026(3)
C56 0.043(4) 0.041(4) 0.029(3) 0.003(3) 0.003(3) 0.023(3)
C57 0.098(5) 0.068(5) 0.034(4) -0.002(3) 0.007(4) 0.056(4)
C58 0.143(7) 0.071(5) 0.038(4) -0.010(4) 0.000(5) 0.079(5)
C59 0.161(8) 0.060(5) 0.049(5) -0.002(4) -0.008(5) 0.078(5)
C60 0.079(5) 0.041(4) 0.037(4) -0.004(3) -0.009(4) 0.033(4)
C61 0.088(5) 0.042(4) 0.043(4) 0.005(3) -0.005(4) 0.033(4)
C62 0.069(4) 0.046(4) 0.031(4) 0.003(3) 0.002(3) 0.024(3)
C63 0.041(4) 0.042(4) 0.031(4) -0.001(3) 0.003(3) 0.018(3)
C64 0.064(4) 0.062(4) 0.027(4) 0.005(3) 0.012(3) 0.034(4)
C65 0.074(5) 0.063(4) 0.032(4) -0.001(3) 0.012(3) 0.042(4)
C66 0.061(4) 0.048(4) 0.039(4) 0.002(3) 0.006(3) 0.035(3)
C67 0.037(3) 0.038(3) 0.029(3) -0.007(3) -0.002(3) 0.017(3)
C68 0.047(4) 0.039(3) 0.026(3) 0.002(3) -0.001(3) 0.018(3)
C69 0.110(7) 0.051(5) 0.091(7) -0.008(5) 0.020(6) 0.020(5)
C70 0.124(8) 0.054(5) 0.067(6) 0.003(4) 0.024(6) 0.005(5)
C71 0.095(7) 0.061(5) 0.083(7) 0.025(5) 0.006(6) 0.006(5)
C72 0.114(8) 0.042(5) 0.071(6) 0.008(4) 0.026(6) 0.006(5)
C73 0.096(8) 0.067(6) 0.145(11) 0.020(6) 0.029(7) 0.015(5)
C74 0.134(10) 0.054(6) 0.153(11) 0.011(6) 0.070(9) 0.018(6)
C75 0.158(12) 0.049(6) 0.106(10) 0.010(6) 0.059(9) -0.006(7)
C76 0.201(14) 0.060(7) 0.129(11) 0.007(7) 0.088(11) 0.019(7)
C77 0.26(2) 0.064(7) 0.143(13) -0.008(8) 0.143(15) -0.035(10)
C78 0.189(13) 0.083(8) 0.078(8) -0.006(6) 0.045(8) -0.057(8)
C79 0.118(8) 0.048(5) 0.068(7) 0.001(4) 0.030(7) -0.011(5)
C80 0.121(8) 0.032(4) 0.078(7) 0.005(4) 0.027(7) -0.004(5)
N1 0.078(4) 0.079(4) 0.044(4) 0.006(3) 0.008(3) 0.030(3)
N2 0.078(4) 0.046(3) 0.057(4) 0.005(3) 0.003(3) 0.035(3)
N3 0.067(4) 0.075(4) 0.058(4) 0.024(3) 0.011(3) 0.050(3)
N4 0.056(3) 0.053(3) 0.036(3) 0.004(3) 0.003(3) 0.029(3)
N5 0.059(3) 0.050(3) 0.045(3) 0.006(3) 0.002(3) 0.033(3)
N6 0.045(3) 0.059(4) 0.043(3) 0.002(3) 0.002(3) 0.021(3)
N7 0.066(4) 0.064(4) 0.030(3) 0.004(3) 0.007(3) 0.030(3)
N8 0.052(4) 0.071(4) 0.064(4) -0.004(3) 0.001(3) 0.013(3)
N9 0.043(3) 0.040(3) 0.037(3) 0.004(2) 0.006(2) 0.022(2)
N10 0.040(3) 0.046(3) 0.038(3) -0.001(2) -0.003(2) 0.019(2)
N11 0.053(3) 0.046(3) 0.037(3) -0.014(3) -0.001(3) 0.028(3)
N12 0.058(3) 0.045(3) 0.036(3) -0.012(3) -0.005(3) 0.022(3)
N13 0.071(4) 0.047(3) 0.032(3) 0.002(2) 0.014(3) 0.022(3)
N14 0.083(5) 0.052(4) 0.060(4) 0.010(3) -0.014(4) 0.022(4)
N15 0.038(3) 0.039(3) 0.034(3) 0.001(2) 0.004(2) 0.019(3)
N16 0.043(3) 0.041(3) 0.027(3) 0.002(2) -0.001(2) 0.019(3)
N17 0.053(3) 0.042(3) 0.028(3) -0.002(2) 0.005(2) 0.027(2)
N18 0.045(3) 0.036(3) 0.031(3) 0.002(2) 0.002(2) 0.021(2)
N19 0.111(6) 0.052(4) 0.079(5) -0.002(3) 0.011(5) 0.008(4)
N20 0.158(8) 0.062(5) 0.075(6) -0.005(4) 0.033(6) -0.022(5)
O1W 0.086(4) 0.101(4) 0.037(3) 0.018(3) 0.017(3) 0.050(3)
O2W 0.172(6) 0.100(4) 0.094(5) 0.020(3) -0.030(4) 0.066(4)
O3W 0.163(6) 0.116(5) 0.109(5) -0.022(4) -0.035(4) 0.062(4)
O4W 0.131(5) 0.188(6) 0.075(4) 0.016(4) -0.013(4) 0.089(5)
O5W 0.124(5) 0.165(6) 0.148(7) 0.027(5) 0.012(5) 0.044(5)
O6W 0.090(4) 0.086(4) 0.113(5) -0.004(3) 0.005(3) 0.034(3)
O7W 0.167(7) 0.275(10) 0.194(9) -0.062(7) 0.025(6) 0.102(7)
O8W 0.211(10) 0.342(14) 0.260(13) 0.142(10) -0.054(8) -0.070(9)
O9W 0.200(8) 0.181(8) 0.239(11) -0.026(7) -0.008(7) 0.039(6)
O10W 0.237(8) 0.182(7) 0.184(8) 0.037(6) 0.084(7) 0.116(7)

loop_
_atom_type_symbol
_atom_type_description
_atom_type_scat_dispersion_real
_atom_type_scat_dispersion_imag
_atom_type_scat_source
C C 0.0033 0.0016 'International Tables Vol C Tables 4.2.6.8 and 6.1.1.4'
H H 0.0000 0.0000 'International Tables Vol C Tables 4.2.6.8 and 6.1.1.4'
N N 0.0061 0.0033 'International Tables Vol C Tables 4.2.6.8 and 6.1.1.4'
O O 0.0106 0.0060 'International Tables Vol C Tables 4.2.6.8 and 6.1.1.4'
Co Co 0.3494 0.9721 'International Tables Vol C Tables 4.2.6.8 and 6.1.1.4'

loop_
_geom_angle_atom_site_label_1
_geom_angle_atom_site_label_2
_geom_angle_atom_site_label_3
_geom_angle
_geom_angle_site_symmetry_1
_geom_angle_site_symmetry_3
_geom_angle_publ_flag
N13 Co1 N11 94.7(2) . . ?
N13 Co1 N12 97.39(18) . . ?
N11 Co1 N12 79.3(2) . . ?
N13 Co1 N10 168.5(2) . . ?
N11 Co1 N10 93.32(17) . . ?
N12 Co1 N10 92.14(18) . . ?
N13 Co1 N14 80.2(2) . . ?
N11 Co1 N14 169.5(2) . . ?
N12 Co1 N14 92.1(2) . . ?
N10 Co1 N14 93.2(2) . . ?
N13 Co1 N9 91.85(18) . . ?
N11 Co1 N9 92.93(18) . . ?
N12 Co1 N9 168.37(17) . . ?
N10 Co1 N9 79.54(18) . . ?
N14 Co1 N9 96.41(19) . . ?
C2 Co2 C3 90.5(2) . . ?
C2 Co2 C1 87.5(2) . . ?
C3 Co2 C1 88.5(2) . . ?
C2 Co2 C4 90.2(2) . . ?
C3 Co2 C4 88.6(2) . . ?
C1 Co2 C4 176.3(2) . . ?
C2 Co2 N15 93.7(2) . . ?
C3 Co2 N15 175.8(2) . . ?
C1 Co2 N15 91.7(2) . . ?
C4 Co2 N15 91.4(2) . . ?
C2 Co2 N16 175.8(2) . . ?
C3 Co2 N16 93.3(2) . . ?
C1 Co2 N16 91.0(2) . . ?
C4 Co2 N16 91.5(2) . . ?
N15 Co2 N16 82.49(18) . . ?
C7 Co3 C5 90.5(2) . . ?
C7 Co3 C8 89.6(2) . . ?
C5 Co3 C8 87.5(2) . . ?
C7 Co3 C6 87.1(2) . . ?
C5 Co3 C6 90.6(2) . . ?
C8 Co3 C6 176.2(3) . . ?
C7 Co3 N17 92.9(2) . . ?
C5 Co3 N17 176.6(2) . . ?
C8 Co3 N17 92.6(2) . . ?
C6 Co3 N17 89.5(2) . . ?
C7 Co3 N18 176.2(2) . . ?
C5 Co3 N18 93.3(2) . . ?
C8 Co3 N18 90.7(2) . . ?
C6 Co3 N18 92.7(2) . . ?
N17 Co3 N18 83.26(18) . . ?
N1 C1 Co2 177.6(6) . . ?
N2 C2 Co2 175.9(5) . . ?
N3 C3 Co2 174.9(6) . . ?
N4 C4 Co2 178.6(5) . . ?
N5 C5 Co3 178.2(5) . . ?
N6 C6 Co3 178.8(6) . . ?
N7 C7 Co3 178.6(5) . . ?
N8 C8 Co3 178.7(5) . . ?
N9 C9 C10 123.3(6) . . ?
C11 C10 C9 119.9(6) . . ?
C10 C11 C12 119.5(6) . . ?
C11 C12 C20 117.7(5) . . ?
C11 C12 C13 123.6(5) . . ?
C20 C12 C13 118.7(5) . . ?
C14 C13 C12 120.4(6) . . ?
C13 C14 C15 122.5(6) . . ?
C16 C15 C19 116.1(6) . . ?
C16 C15 C14 125.5(6) . . ?
C19 C15 C14 118.4(5) . . ?
C17 C16 C15 120.2(6) . . ?
C16 C17 C18 120.5(6) . . ?
N10 C18 C17 121.8(6) . . ?
N10 C19 C15 123.4(5) . . ?
N10 C19 C20 117.4(5) . . ?
C15 C19 C20 119.3(5) . . ?
N9 C20 C12 123.1(5) . . ?
N9 C20 C19 116.3(5) . . ?
C12 C20 C19 120.6(5) . . ?
N11 C21 C22 124.3(6) . . ?
C23 C22 C21 118.3(6) . . ?
C22 C23 C24 119.9(7) . . ?
C32 C24 C23 116.7(6) . . ?
C32 C24 C25 119.1(6) . . ?
C23 C24 C25 124.1(7) . . ?
C26 C25 C24 120.7(7) . . ?
C25 C26 C27 120.7(7) . . ?
C31 C27 C26 120.4(6) . . ?
C31 C27 C28 117.6(7) . . ?
C26 C27 C28 122.0(7) . . ?
C29 C28 C27 118.6(7) . . ?
C28 C29 C30 120.0(6) . . ?
N12 C30 C29 123.0(7) . . ?
N12 C31 C27 124.5(6) . . ?
N12 C31 C32 116.4(6) . . ?
C27 C31 C32 119.1(6) . . ?
N11 C32 C24 123.7(6) . . ?
N11 C32 C31 116.4(6) . . ?
C24 C32 C31 119.9(6) . . ?
N13 C33 C34 123.0(7) . . ?
C35 C34 C33 118.2(8) . . ?
C34 C35 C36 120.7(7) . . ?
C35 C36 C44 117.4(8) . . ?
C35 C36 C37 126.3(8) . . ?
C44 C36 C37 116.3(8) . . ?
C38 C37 C36 122.2(9) . . ?
C37 C38 C39 122.4(10) . . ?
C40 C39 C38 125.1(9) . . ?
C40 C39 C43 116.4(9) . . ?
C38 C39 C43 118.5(10) . . ?
C41 C40 C39 119.7(9) . . ?
C42 C41 C40 120.8(10) . . ?
N14 C42 C41 122.0(9) . . ?
N14 C43 C44 115.9(6) . . ?
N14 C43 C39 123.4(8) . . ?
C44 C43 C39 120.7(8) . . ?
N13 C44 C43 118.3(6) . . ?
N13 C44 C36 121.9(8) . . ?
C43 C44 C36 119.8(7) . . ?
N15 C45 C46 122.4(5) . . ?
C47 C46 C45 118.8(6) . . ?
C46 C47 C48 120.7(5) . . ?
C47 C48 C56 116.0(5) . . ?
C47 C48 C49 125.1(5) . . ?
C56 C48 C49 118.8(6) . . ?
C50 C49 C48 121.9(5) . . ?
C49 C50 C51 120.7(5) . . ?
C52 C51 C55 118.4(5) . . ?
C52 C51 C50 123.9(5) . . ?
C55 C51 C50 117.6(5) . . ?
C53 C52 C51 118.8(6) . . ?
C52 C53 C54 119.6(6) . . ?
N16 C54 C53 123.0(6) . . ?
N16 C55 C51 122.5(5) . . ?
N16 C55 C56 116.1(5) . . ?
C51 C55 C56 121.4(5) . . ?
N15 C56 C48 124.5(5) . . ?
N15 C56 C55 115.9(5) . . ?
C48 C56 C55 119.6(5) . . ?
N17 C57 C58 122.6(6) . . ?
C59 C58 C57 119.5(6) . . ?
C58 C59 C60 120.2(6) . . ?
C68 C60 C59 116.2(6) . . ?
C68 C60 C61 118.1(5) . . ?
C59 C60 C61 125.6(6) . . ?
C62 C61 C60 122.0(6) . . ?
C61 C62 C63 120.3(6) . . ?
C67 C63 C64 116.7(5) . . ?
C67 C63 C62 119.1(5) . . ?
C64 C63 C62 124.1(6) . . ?
C65 C64 C63 119.0(6) . . ?
C64 C65 C66 121.3(5) . . ?
N18 C66 C65 121.5(5) . . ?
N18 C67 C63 124.2(5) . . ?
N18 C67 C68 116.1(5) . . ?
C63 C67 C68 119.8(5) . . ?
N17 C68 C60 123.8(5) . . ?
N17 C68 C67 115.6(5) . . ?
C60 C68 C67 120.7(5) . . ?
N19 C69 C70 123.5(8) . . ?
C71 C70 C69 119.2(8) . . ?
C70 C71 C72 121.6(9) . . ?
C73 C72 C71 124.1(10) . . ?
C73 C72 C80 120.2(9) . . ?
C71 C72 C80 115.7(9) . . ?
C74 C73 C72 120.0(11) . . ?
C73 C74 C75 123.2(11) . . ?
C76 C75 C79 119.7(13) . . ?
C76 C75 C74 121.7(14) . . ?
C79 C75 C74 118.6(11) . . ?
C77 C76 C75 118.9(16) . . ?
C76 C77 C78 119.3(15) . . ?
N20 C78 C77 124.4(13) . . ?
N20 C79 C75 121.0(10) . . ?
N20 C79 C80 118.9(11) . . ?
C75 C79 C80 120.0(10) . . ?
N19 C80 C72 122.5(8) . . ?
N19 C80 C79 119.6(10) . . ?
C72 C80 C79 117.9(10) . . ?
C9 N9 C20 116.5(5) . . ?
C9 N9 Co1 130.1(4) . . ?
C20 N9 Co1 113.2(3) . . ?
C18 N10 C19 118.0(5) . . ?
C18 N10 Co1 128.5(4) . . ?
C19 N10 Co1 113.5(4) . . ?
C21 N11 C32 117.0(6) . . ?
C21 N11 Co1 129.5(5) . . ?
C32 N11 Co1 113.5(4) . . ?
C30 N12 C31 116.3(5) . . ?
C30 N12 Co1 129.4(5) . . ?
C31 N12 Co1 114.1(4) . . ?
C33 N13 C44 118.8(6) . . ?
C33 N13 Co1 128.6(4) . . ?
C44 N13 Co1 112.5(5) . . ?
C42 N14 C43 117.7(7) . . ?
C42 N14 Co1 129.3(5) . . ?
C43 N14 Co1 112.9(5) . . ?
C45 N15 C56 117.4(5) . . ?
C45 N15 Co2 129.5(4) . . ?
C56 N15 Co2 113.1(4) . . ?
C54 N16 C55 117.6(5) . . ?
C54 N16 Co2 129.9(4) . . ?
C55 N16 Co2 112.4(4) . . ?
C57 N17 C68 117.6(5) . . ?
C57 N17 Co3 129.7(4) . . ?
C68 N17 Co3 112.7(3) . . ?
C66 N18 C67 117.4(5) . . ?
C66 N18 Co3 130.2(4) . . ?
C67 N18 Co3 112.4(3) . . ?
C69 N19 C80 117.4(7) . . ?
C78 N20 C79 116.6(10) . . ?

loop_
_geom_bond_atom_site_label_1
_geom_bond_atom_site_label_2
_geom_bond_distance
_geom_bond_site_symmetry_2
_geom_bond_publ_flag
Co1 N13 2.044(5) . ?
Co1 N11 2.063(5) . ?
Co1 N12 2.070(5) . ?
Co1 N10 2.074(4) . ?
Co1 N14 2.078(6) . ?
Co1 N9 2.088(4) . ?
Co2 C2 1.862(6) . ?
Co2 C3 1.867(6) . ?
Co2 C1 1.896(7) . ?
Co2 C4 1.902(6) . ?
Co2 N15 1.974(4) . ?
Co2 N16 1.977(4) . ?
Co3 C7 1.859(6) . ?
Co3 C5 1.877(6) . ?
Co3 C8 1.910(7) . ?
Co3 C6 1.931(7) . ?
Co3 N17 1.958(4) . ?
Co3 N18 1.966(4) . ?
C1 N1 1.155(7) . ?
C2 N2 1.164(6) . ?
C3 N3 1.136(6) . ?
C4 N4 1.154(6) . ?
C5 N5 1.145(6) . ?
C6 N6 1.141(6) . ?
C7 N7 1.145(7) . ?
C8 N8 1.151(6) . ?
C9 N9 1.336(6) . ?
C9 C10 1.390(7) . ?
C10 C11 1.357(7) . ?
C11 C12 1.390(7) . ?
C12 C20 1.407(7) . ?
C12 C13 1.426(7) . ?
C13 C14 1.352(7) . ?
C14 C15 1.419(8) . ?
C15 C16 1.396(7) . ?
C15 C19 1.414(7) . ?
C16 C17 1.351(8) . ?
C17 C18 1.393(8) . ?
C18 N10 1.328(6) . ?
C19 N10 1.359(6) . ?
C19 C20 1.429(7) . ?
C20 N9 1.370(6) . ?
C21 N11 1.320(7) . ?
C21 C22 1.390(8) . ?
C22 C23 1.372(8) . ?
C23 C24 1.422(8) . ?
C24 C32 1.384(8) . ?
C24 C25 1.431(8) . ?
C25 C26 1.346(8) . ?
C26 C27 1.406(8) . ?
C27 C31 1.387(8) . ?
C27 C28 1.409(8) . ?
C28 C29 1.349(8) . ?
C29 C30 1.408(8) . ?
C30 N12 1.333(7) . ?
C31 N12 1.350(7) . ?
C31 C32 1.429(8) . ?
C32 N11 1.371(7) . ?
C33 N13 1.308(7) . ?
C33 C34 1.422(8) . ?
C34 C35 1.369(10) . ?
C35 C36 1.388(10) . ?
C36 C44 1.420(9) . ?
C36 C37 1.481(10) . ?
C37 C38 1.297(11) . ?
C38 C39 1.404(11) . ?
C39 C40 1.392(12) . ?
C39 C43 1.417(9) . ?
C40 C41 1.376(13) . ?
C41 C42 1.369(10) . ?
C42 N14 1.346(8) . ?
C43 N14 1.362(8) . ?
C43 C44 1.408(9) . ?
C44 N13 1.369(7) . ?
C45 N15 1.323(6) . ?
C45 C46 1.394(7) . ?
C46 C47 1.364(7) . ?
C47 C48 1.385(8) . ?
C48 C56 1.386(7) . ?
C48 C49 1.421(7) . ?
C49 C50 1.341(8) . ?
C50 C51 1.441(7) . ?
C51 C52 1.389(7) . ?
C51 C55 1.393(7) . ?
C52 C53 1.364(8) . ?
C53 C54 1.396(7) . ?
C54 N16 1.317(6) . ?
C55 N16 1.363(6) . ?
C55 C56 1.417(7) . ?
C56 N15 1.351(6) . ?
C57 N17 1.326(6) . ?
C57 C58 1.378(7) . ?
C58 C59 1.369(8) . ?
C59 C60 1.402(8) . ?
C60 C68 1.384(7) . ?
C60 C61 1.431(8) . ?
C61 C62 1.337(7) . ?
C62 C63 1.428(7) . ?
C63 C67 1.395(7) . ?
C63 C64 1.403(7) . ?
C64 C65 1.358(7) . ?
C65 C66 1.392(7) . ?
C66 N18 1.335(6) . ?
C67 N18 1.364(6) . ?
C67 C68 1.416(7) . ?
C68 N17 1.369(6) . ?
C69 N19 1.340(9) . ?
C69 C70 1.380(10) . ?
C70 C71 1.366(10) . ?
C71 C72 1.415(10) . ?
C72 C73 1.401(11) . ?
C72 C80 1.419(10) . ?
C73 C74 1.321(12) . ?
C74 C75 1.407(13) . ?
C75 C76 1.383(13) . ?
C75 C79 1.387(12) . ?
C76 C77 1.325(17) . ?
C77 C78 1.367(17) . ?
C78 N20 1.333(12) . ?
C79 N20 1.350(10) . ?
C79 C80 1.433(11) . ?
C80 N19 1.402(10) . ?
